data_4324642
loop_
_publ_author_name
'Jinsong Hu'
'Liangfang Huang'
'Xiaoqiang Yao'
'Ling Qin'
'Yizhi Li'
'Zijian Guo'
'Hegen Zheng'
'Ziling Xue'

_publ_section_title
;
 Six New Metal-Organic Frameworks Based on Polycarboxylate Acids and
 V-shaped Imidazole-Based Synthon: Syntheses, Crystal Structures, and
 Properties
;
_journal_name_full 'Inorganic Chemistry'
_journal_page_first 2404
_journal_page_last 2414
_journal_paper_doi 10.1021/ic102207n
_journal_volume 50
_journal_year 2011
_chemical_formula_moiety 'C52 H36 Mn2 N8 O12'
_chemical_formula_sum 'C52 H36 Mn2 N8 O12'
_chemical_formula_weight 1074.77
_chemical_name_systematic
; 
 ? 
;
_space_group_IT_number 14
_symmetry_cell_setting monoclinic
_symmetry_space_group_name_Hall '-P 2ybc'
_symmetry_space_group_name_H-M 'P 1 21/c 1'
_atom_sites_solution_hydrogens geom
_atom_sites_solution_primary direct
_atom_sites_solution_secondary difmap
_audit_creation_method SHELXL-97
_cell_angle_alpha 90.00
_cell_angle_beta 97.039(2)
_cell_angle_gamma 90.00
_cell_formula_units_Z 4
_cell_length_a 11.7405(10)
_cell_length_b 19.0544(18)
_cell_length_c 19.8722(18)
_cell_measurement_reflns_used 3917
_cell_measurement_temperature 273(2)
_cell_measurement_theta_max 27.02
_cell_measurement_theta_min 2.32
_cell_volume 4412.1(7)
_computing_cell_refinement 'SMART (Bruker, 2000)'
_computing_data_collection 'SMART (Bruker, 2000)'
_computing_data_reduction 'SMART (Bruker, 2000)'
_computing_molecular_graphics SHELXTL
_computing_publication_material SHELXTL
_computing_structure_refinement 'SHELXL-97 (Sheldrick, 1997)'
_computing_structure_solution 'SHELXS-97 (Sheldrick, 1990)'
_diffrn_ambient_temperature 273(2)
_diffrn_measured_fraction_theta_full 0.999
_diffrn_measured_fraction_theta_max 0.999
_diffrn_measurement_device_type 'CCD area detector'
_diffrn_measurement_method 'phi and omega scans'
_diffrn_radiation_monochromator graphite
_diffrn_radiation_source 'fine-focus sealed tube'
_diffrn_radiation_type MoK\a
_diffrn_radiation_wavelength 0.71073
_diffrn_reflns_av_R_equivalents 0.0572
_diffrn_reflns_av_sigmaI/netI 0.0686
_diffrn_reflns_limit_h_max 13
_diffrn_reflns_limit_h_min -13
_diffrn_reflns_limit_k_max 19
_diffrn_reflns_limit_k_min -22
_diffrn_reflns_limit_l_max 21
_diffrn_reflns_limit_l_min -23
_diffrn_reflns_number 21724
_diffrn_reflns_theta_full 25.00
_diffrn_reflns_theta_max 25.00
_diffrn_reflns_theta_min 2.05
_exptl_absorpt_coefficient_mu 0.653
_exptl_absorpt_correction_T_max 0.872
_exptl_absorpt_correction_T_min 0.849
_exptl_absorpt_correction_type multi-scan
_exptl_absorpt_process_details 'SADABS; Bruker, 2000'
_exptl_crystal_colour colorless
_exptl_crystal_density_diffrn 1.618
_exptl_crystal_description block
_exptl_crystal_F_000 2200
_exptl_crystal_size_max 0.25
_exptl_crystal_size_mid 0.23
_exptl_crystal_size_min 0.21
_refine_diff_density_max 0.361
_refine_diff_density_min -0.298
_refine_diff_density_rms 0.057
_refine_ls_extinction_method none
_refine_ls_goodness_of_fit_ref 0.965
_refine_ls_hydrogen_treatment constr
_refine_ls_matrix_type full
_refine_ls_number_parameters 667
_refine_ls_number_reflns 7770
_refine_ls_number_restraints 0
_refine_ls_restrained_S_all 0.965
_refine_ls_R_factor_all 0.0729
_refine_ls_R_factor_gt 0.0481
_refine_ls_shift/su_max 0.004
_refine_ls_shift/su_mean 0.000
_refine_ls_structure_factor_coef Fsqd
_refine_ls_weighting_details 'calc w=1/[\s^2^(Fo^2^)+(0.0296P)^2^+0.0000P] where P=(Fo^2^+2Fc^2^)/3'
_refine_ls_weighting_scheme calc
_refine_ls_wR_factor_gt 0.0858
_refine_ls_wR_factor_ref 0.0930
_reflns_number_gt 5620
_reflns_number_total 7770
_reflns_threshold_expression >2sigma(I)
_cod_data_source_file ic102207n_si_002_5.cif
_cod_data_source_block 5
_cod_original_sg_symbol_H-M 'P 21/c'
_cod_database_code 4324642

loop_
_symmetry_equiv_pos_as_xyz
'x, y, z'
'-x, y+1/2, -z+1/2'
'-x, -y, -z'
'x, -y-1/2, z-1/2'

loop_
_atom_site_label
_atom_site_type_symbol
_atom_site_fract_x
_atom_site_fract_y
_atom_site_fract_z
_atom_site_U_iso_or_equiv
_atom_site_adp_type
_atom_site_occupancy
_atom_site_symmetry_multiplicity
_atom_site_calc_flag
_atom_site_refinement_flags
N4 N 1.5080(2) 0.65873(14) -0.36373(13) 0.0411(7) Uani 1 1 d .
C16 C 1.5161(3) 0.5941(2) -0.39188(17) 0.0560(10) Uani 1 1 d .
H16 H 1.5645 0.5829 -0.4240 0.067 Uiso 1 1 calc R
C18 C 1.4309(3) 0.65172(17) -0.32193(15) 0.0393(8) Uani 1 1 d .
H18 H 1.4078 0.6879 -0.2953 0.047 Uiso 1 1 calc R
C17 C 1.4446(3) 0.54866(19) -0.36684(16) 0.0522(10) Uani 1 1 d .
H17 H 1.4348 0.5014 -0.3778 0.063 Uiso 1 1 calc R
N5 N 1.3890(2) 0.58601(14) -0.32194(12) 0.0362(7) Uani 1 1 d .
C15 C 1.3039(2) 0.56048(17) -0.28230(15) 0.0343(8) Uani 1 1 d .
C10 C 1.2217(3) 0.60486(18) -0.26319(17) 0.0473(9) Uani 1 1 d .
H10 H 1.2212 0.6517 -0.2763 0.057 Uiso 1 1 calc R
C13 C 1.3025(3) 0.49043(17) -0.26412(15) 0.0377(8) Uani 1 1 d .
H13 H 1.3572 0.4598 -0.2773 0.045 Uiso 1 1 calc R
C14 C 1.2201(3) 0.46636(17) -0.22660(15) 0.0415(9) Uani 1 1 d .
H14 H 1.2184 0.4191 -0.2150 0.050 Uiso 1 1 calc R
N3 N -0.5525(2) 0.81886(13) 0.39639(12) 0.0357(7) Uani 1 1 d .
C50 C -0.4895(2) 0.83084(17) 0.34743(15) 0.0359(8) Uani 1 1 d .
H50 H -0.4768 0.7980 0.3146 0.043 Uiso 1 1 calc R
C51 C -0.4830(3) 0.92810(18) 0.40472(15) 0.0453(9) Uani 1 1 d .
H51 H -0.4672 0.9737 0.4197 0.054 Uiso 1 1 calc R
N8 N -0.4455(2) 0.89628(13) 0.35024(12) 0.0347(6) Uani 1 1 d .
C44 C -0.3718(2) 0.92656(16) 0.30565(14) 0.0315(7) Uani 1 1 d .
C45 C -0.2796(3) 0.88962(17) 0.28823(15) 0.0401(8) Uani 1 1 d .
H45 H -0.2652 0.8446 0.3053 0.048 Uiso 1 1 calc R
C48 C -0.3917(3) 0.99376(16) 0.28196(15) 0.0379(8) Uani 1 1 d .
H48 H -0.4528 1.0194 0.2948 0.045 Uiso 1 1 calc R
C49 C -0.2079(3) 0.91853(17) 0.24579(16) 0.0436(9) Uani 1 1 d .
H49 H -0.1455 0.8932 0.2341 0.052 Uiso 1 1 calc R
C46 C -0.3210(3) 1.02299(17) 0.23925(15) 0.0368(8) Uani 1 1 d .
H46 H -0.3349 1.0682 0.2227 0.044 Uiso 1 1 calc R
O9 O 0.76997(18) 0.75944(12) -0.30764(10) 0.0456(6) Uani 1 1 d .
O10 O 0.60083(19) 0.79701(13) -0.28796(10) 0.0499(6) Uani 1 1 d .
C26 C 0.7046(3) 0.78381(16) -0.26856(15) 0.0336(8) Uani 1 1 d .
C19 C 0.7476(2) 0.79495(15) -0.19471(14) 0.0266(7) Uani 1 1 d .
C20 C 0.6720(2) 0.81117(15) -0.14848(14) 0.0294(7) Uani 1 1 d .
H20 H 0.5961 0.8223 -0.1638 0.035 Uiso 1 1 calc R
O6 O 0.34059(18) 0.69175(11) 0.31814(10) 0.0412(6) Uani 1 1 d .
C34 C 0.2382(3) 0.70810(16) 0.29896(15) 0.0344(8) Uani 1 1 d .
C27 C 0.1969(2) 0.70492(15) 0.22432(14) 0.0267(7) Uani 1 1 d .
Mn1 Mn 0.59072(4) 0.74219(3) 0.10731(2) 0.03163(14) Uani 1 1 d .
Mn2 Mn 0.36147(4) 0.78063(2) -0.07628(2) 0.02912(14) Uani 1 1 d .
O8 O 1.01232(16) 0.77331(12) -0.07689(10) 0.0461(6) Uani 1 1 d .
H8A H 1.0513 0.7657 -0.1095 0.069 Uiso 1 1 d R
N7 N 0.1775(2) 0.93989(13) 0.02612(12) 0.0329(6) Uani 1 1 d .
O5 O 0.17203(19) 0.73007(12) 0.33872(10) 0.0518(7) Uani 1 1 d .
O4 O 0.28650(17) 0.72312(11) -0.00193(10) 0.0393(6) Uani 1 1 d .
C21 C 0.9013(2) 0.78483(16) -0.10281(15) 0.0300(7) Uani 1 1 d .
O2 O 0.52236(17) 0.82901(12) -0.04939(10) 0.0424(6) Uani 1 1 d .
C28 C 0.0442(2) 0.71950(16) 0.13234(15) 0.0315(8) Uani 1 1 d .
O1 O 0.66343(17) 0.80103(11) 0.03215(10) 0.0404(6) Uani 1 1 d .
O3 O 0.42800(17) 0.69676(12) 0.07936(10) 0.0429(6) Uani 1 1 d .
N2 N 0.2850(2) 0.87494(14) -0.03334(12) 0.0361(7) Uani 1 1 d .
N1 N 0.6677(2) 0.64853(14) 0.06427(12) 0.0364(7) Uani 1 1 d .
C22 C 0.8241(2) 0.79842(15) -0.05714(14) 0.0282(7) Uani 1 1 d .
H22 H 0.8493 0.7992 -0.0109 0.034 Uiso 1 1 calc R
C29 C 0.1231(2) 0.71528(15) 0.08646(14) 0.0290(7) Uani 1 1 d .
H29 H 0.0988 0.7195 0.0403 0.035 Uiso 1 1 calc R
C30 C 0.3247(3) 0.70835(15) 0.05838(15) 0.0291(7) Uani 1 1 d .
C23 C 0.8616(2) 0.78129(15) -0.17107(14) 0.0307(7) Uani 1 1 d .
H23 H 0.9123 0.7695 -0.2018 0.037 Uiso 1 1 calc R
C31 C 0.2389(2) 0.70475(14) 0.10889(13) 0.0242(7) Uani 1 1 d .
C24 C 0.6249(3) 0.81445(16) -0.02834(16) 0.0318(8) Uani 1 1 d .
C2 C 0.7412(2) 0.64387(17) 0.01956(15) 0.0362(8) Uani 1 1 d .
H2 H 0.7692 0.6825 -0.0019 0.043 Uiso 1 1 calc R
C4 C 1.0172(3) 0.56996(18) -0.09226(17) 0.0476(9) Uani 1 1 d .
H4 H 1.0823 0.5959 -0.0983 0.057 Uiso 1 1 calc R
C38 C 0.0904(2) 0.95809(16) 0.06777(14) 0.0313(7) Uani 1 1 d .
C25 C 0.7095(2) 0.81086(15) -0.07971(14) 0.0257(7) Uani 1 1 d .
N6 N 0.7713(2) 0.57748(14) 0.00829(12) 0.0358(6) Uani 1 1 d .
C37 C 0.2030(3) 0.87544(18) 0.00550(15) 0.0397(8) Uani 1 1 d .
H37 H 0.1660 0.8351 0.0177 0.048 Uiso 1 1 calc R
C5 C 0.8239(3) 0.49310(16) -0.07435(15) 0.0363(8) Uani 1 1 d .
H5 H 0.7588 0.4671 -0.0684 0.044 Uiso 1 1 calc R
C6 C 0.8480(2) 0.55388(17) -0.03807(15) 0.0321(7) Uani 1 1 d .
C7 C 0.9440(3) 0.59175(17) -0.04670(15) 0.0410(8) Uani 1 1 d .
H7 H 0.9604 0.6326 -0.0217 0.049 Uiso 1 1 calc R
C36 C 0.2501(3) 0.98443(18) -0.00209(18) 0.0519(10) Uani 1 1 d .
H36 H 0.2538 1.0330 0.0024 0.062 Uiso 1 1 calc R
C39 C 0.0920(3) 1.02279(16) 0.09825(15) 0.0393(8) Uani 1 1 d .
H39 H 0.1502 1.0545 0.0924 0.047 Uiso 1 1 calc R
O7 O -0.06701(17) 0.73106(13) 0.10729(10) 0.0507(7) Uani 1 1 d .
H7B H -0.1075 0.6978 0.1201 0.076 Uiso 1 1 d R
O11 O -0.1622(2) 1.02229(12) 0.18164(12) 0.0589(7) Uani 1 1 d .
C32 C 0.0820(2) 0.71540(16) 0.20095(15) 0.0339(8) Uani 1 1 d .
H32 H 0.0292 0.7198 0.2320 0.041 Uiso 1 1 calc R
C33 C 0.2749(2) 0.69796(14) 0.17740(13) 0.0264(7) Uani 1 1 d .
H33 H 0.3517 0.6887 0.1922 0.032 Uiso 1 1 calc R
O12 O 1.0585(2) 0.47857(12) -0.17276(13) 0.0666(8) Uani 1 1 d .
C40 C 0.0079(3) 1.04078(17) 0.13739(15) 0.0424(9) Uani 1 1 d .
H40 H 0.0096 1.0847 0.1580 0.051 Uiso 1 1 calc R
C52 C -0.5473(3) 0.88050(18) 0.43250(16) 0.0468(9) Uani 1 1 d .
H52 H -0.5835 0.8882 0.4709 0.056 Uiso 1 1 calc R
C41 C -0.0781(3) 0.99469(17) 0.14629(16) 0.0402(8) Uani 1 1 d .
C3 C 0.7114(3) 0.53600(19) 0.04811(16) 0.0501(10) Uani 1 1 d .
H3 H 0.7135 0.4873 0.0513 0.060 Uiso 1 1 calc R
C1 C 0.6488(3) 0.58030(19) 0.08179(16) 0.0480(9) Uani 1 1 d .
H1 H 0.5995 0.5665 0.1126 0.058 Uiso 1 1 calc R
C42 C -0.0813(3) 0.92950(18) 0.11573(16) 0.0482(9) Uani 1 1 d .
H42 H -0.1396 0.8979 0.1216 0.058 Uiso 1 1 calc R
C35 C 0.3150(3) 0.9437(2) -0.03773(18) 0.0540(10) Uani 1 1 d .
H35 H 0.3724 0.9603 -0.0620 0.065 Uiso 1 1 calc R
C43 C 0.0039(3) 0.91190(17) 0.07612(15) 0.0403(8) Uani 1 1 d .
H43 H 0.0022 0.8683 0.0550 0.048 Uiso 1 1 calc R
C11 C 1.1393(3) 0.58064(19) -0.22455(18) 0.0530(10) Uani 1 1 d .
H11 H 1.0842 0.6111 -0.2114 0.064 Uiso 1 1 calc R
C8 C 0.8959(3) 0.47091(16) -0.11931(15) 0.0374(8) Uani 1 1 d .
H8 H 0.8799 0.4297 -0.1438 0.045 Uiso 1 1 calc R
C9 C 0.9919(3) 0.50953(17) -0.12823(16) 0.0399(8) Uani 1 1 d .
C12 C 1.1398(3) 0.51151(18) -0.20596(17) 0.0437(9) Uani 1 1 d .
C47 C -0.2295(3) 0.98523(17) 0.22093(16) 0.0390(8) Uani 1 1 d .

loop_
_atom_site_aniso_label
_atom_site_aniso_U_11
_atom_site_aniso_U_22
_atom_site_aniso_U_33
_atom_site_aniso_U_23
_atom_site_aniso_U_13
_atom_site_aniso_U_12
N4 0.0455(18) 0.0436(19) 0.0372(17) 0.0050(13) 0.0179(14) -0.0003(14)
C16 0.071(3) 0.053(3) 0.050(2) -0.0016(19) 0.033(2) 0.002(2)
C18 0.045(2) 0.037(2) 0.037(2) 0.0006(16) 0.0096(17) 0.0026(17)
C17 0.074(3) 0.042(2) 0.047(2) -0.0043(18) 0.029(2) 0.001(2)
N5 0.0385(16) 0.0367(18) 0.0342(16) 0.0016(13) 0.0073(13) 0.0042(13)
C15 0.0315(19) 0.041(2) 0.0307(18) 0.0005(15) 0.0061(15) 0.0002(16)
C10 0.044(2) 0.035(2) 0.065(3) 0.0044(18) 0.0169(19) 0.0033(17)
C13 0.038(2) 0.039(2) 0.038(2) -0.0024(15) 0.0103(16) 0.0051(16)
C14 0.050(2) 0.033(2) 0.043(2) -0.0020(16) 0.0090(18) 0.0013(17)
N3 0.0394(16) 0.0378(18) 0.0320(16) 0.0005(13) 0.0124(13) -0.0030(13)
C50 0.039(2) 0.037(2) 0.0326(19) -0.0043(15) 0.0096(16) -0.0015(16)
C51 0.062(2) 0.038(2) 0.040(2) -0.0072(16) 0.0212(19) 0.0000(18)
N8 0.0403(16) 0.0341(17) 0.0317(15) 0.0013(12) 0.0120(13) -0.0005(13)
C44 0.0319(18) 0.035(2) 0.0280(18) -0.0001(14) 0.0058(15) -0.0018(15)
C45 0.045(2) 0.029(2) 0.048(2) 0.0003(16) 0.0107(18) 0.0014(16)
C48 0.0345(19) 0.040(2) 0.041(2) 0.0018(16) 0.0105(17) 0.0069(16)
C49 0.040(2) 0.041(2) 0.054(2) -0.0067(17) 0.0214(18) 0.0057(17)
C46 0.042(2) 0.034(2) 0.036(2) 0.0025(15) 0.0111(17) 0.0018(16)
O9 0.0543(15) 0.0580(17) 0.0270(12) -0.0061(11) 0.0152(12) -0.0008(12)
O10 0.0401(14) 0.086(2) 0.0224(13) -0.0018(12) -0.0022(11) -0.0006(13)
C26 0.044(2) 0.031(2) 0.0257(18) 0.0040(15) 0.0050(16) -0.0103(16)
C19 0.0275(17) 0.0318(19) 0.0212(16) 0.0030(13) 0.0054(14) -0.0046(14)
C20 0.0295(18) 0.0293(19) 0.0289(18) 0.0007(14) 0.0011(15) -0.0024(14)
O6 0.0429(14) 0.0565(16) 0.0226(12) -0.0033(10) -0.0020(11) -0.0010(12)
C34 0.044(2) 0.032(2) 0.0273(19) -0.0015(15) 0.0051(17) -0.0075(16)
C27 0.0306(18) 0.0286(18) 0.0215(16) -0.0035(13) 0.0048(14) -0.0047(14)
Mn1 0.0270(3) 0.0481(3) 0.0205(3) -0.0010(2) 0.0058(2) 0.0000(2)
Mn2 0.0268(3) 0.0419(3) 0.0195(3) 0.0014(2) 0.0064(2) 0.0021(2)
O8 0.0264(12) 0.0820(19) 0.0304(13) 0.0046(12) 0.0060(10) 0.0008(12)
N7 0.0286(15) 0.0341(17) 0.0374(16) 0.0003(12) 0.0093(13) -0.0013(12)
O5 0.0584(16) 0.0720(19) 0.0284(13) -0.0106(11) 0.0190(12) 0.0020(13)
O4 0.0376(13) 0.0585(16) 0.0238(12) 0.0065(10) 0.0123(10) 0.0049(11)
C21 0.0218(17) 0.036(2) 0.0315(19) 0.0035(15) 0.0025(14) -0.0037(14)
O2 0.0259(12) 0.0610(17) 0.0406(14) -0.0111(11) 0.0056(11) -0.0003(11)
C28 0.0238(17) 0.042(2) 0.0280(18) 0.0018(15) 0.0012(14) -0.0038(15)
O1 0.0391(13) 0.0614(17) 0.0225(12) 0.0041(11) 0.0117(10) 0.0029(11)
O3 0.0245(12) 0.0695(18) 0.0355(13) -0.0087(11) 0.0066(10) -0.0027(11)
N2 0.0311(16) 0.0422(18) 0.0369(16) -0.0038(13) 0.0121(13) 0.0010(13)
N1 0.0291(15) 0.0486(19) 0.0324(16) -0.0058(13) 0.0070(13) -0.0024(13)
C22 0.0302(18) 0.0356(19) 0.0185(16) 0.0003(13) 0.0018(14) -0.0076(14)
C29 0.0299(18) 0.0359(19) 0.0213(17) 0.0021(14) 0.0042(14) -0.0046(14)
C30 0.0289(18) 0.0305(19) 0.0286(19) -0.0055(14) 0.0060(15) -0.0027(14)
C23 0.0309(18) 0.041(2) 0.0223(17) 0.0011(14) 0.0135(14) -0.0055(15)
C31 0.0263(17) 0.0273(18) 0.0200(16) -0.0006(13) 0.0073(13) -0.0048(13)
C24 0.0316(19) 0.032(2) 0.033(2) -0.0068(15) 0.0072(16) -0.0057(15)
C2 0.0340(19) 0.038(2) 0.038(2) -0.0036(15) 0.0100(16) -0.0047(15)
C4 0.035(2) 0.048(2) 0.063(2) -0.0058(19) 0.0185(19) -0.0088(17)
C38 0.0306(18) 0.037(2) 0.0260(17) -0.0020(14) 0.0035(14) -0.0004(15)
C25 0.0270(17) 0.0268(18) 0.0239(17) -0.0019(13) 0.0053(14) -0.0040(13)
N6 0.0373(16) 0.0359(17) 0.0355(16) 0.0002(13) 0.0100(13) -0.0043(13)
C37 0.037(2) 0.039(2) 0.045(2) -0.0024(16) 0.0131(17) -0.0046(16)
C5 0.0352(19) 0.032(2) 0.043(2) -0.0004(16) 0.0118(17) -0.0077(15)
C6 0.0288(18) 0.038(2) 0.0299(18) 0.0027(15) 0.0052(15) 0.0043(15)
C7 0.039(2) 0.039(2) 0.045(2) -0.0099(16) 0.0066(17) -0.0031(16)
C36 0.051(2) 0.036(2) 0.073(3) -0.0010(19) 0.028(2) -0.0045(18)
C39 0.041(2) 0.035(2) 0.045(2) -0.0008(16) 0.0147(17) -0.0097(16)
O7 0.0247(13) 0.087(2) 0.0407(14) 0.0098(12) 0.0058(11) -0.0034(12)
O11 0.0714(17) 0.0366(15) 0.0792(18) -0.0020(12) 0.0514(16) -0.0033(12)
C32 0.0261(18) 0.050(2) 0.0284(18) 0.0002(15) 0.0132(15) -0.0018(15)
C33 0.0256(17) 0.0282(18) 0.0246(17) -0.0021(13) 0.0002(14) -0.0014(13)
O12 0.0712(18) 0.0442(17) 0.096(2) -0.0150(14) 0.0581(17) -0.0107(13)
C40 0.055(2) 0.032(2) 0.043(2) -0.0061(16) 0.0139(18) -0.0049(17)
C52 0.061(2) 0.045(2) 0.039(2) -0.0037(17) 0.0252(19) 0.0024(19)
C41 0.043(2) 0.038(2) 0.044(2) 0.0000(16) 0.0215(18) -0.0013(17)
C3 0.063(2) 0.043(2) 0.048(2) 0.0087(18) 0.019(2) -0.0015(19)
C1 0.051(2) 0.053(3) 0.043(2) 0.0044(18) 0.0206(19) -0.0026(19)
C42 0.044(2) 0.043(2) 0.062(2) -0.0105(18) 0.0243(19) -0.0136(17)
C35 0.047(2) 0.052(3) 0.069(3) 0.002(2) 0.032(2) -0.0054(19)
C43 0.039(2) 0.037(2) 0.048(2) -0.0138(16) 0.0140(17) -0.0079(16)
C11 0.046(2) 0.042(2) 0.076(3) -0.005(2) 0.028(2) 0.0080(18)
C8 0.043(2) 0.028(2) 0.042(2) -0.0016(15) 0.0084(17) 0.0008(16)
C9 0.039(2) 0.037(2) 0.047(2) -0.0017(16) 0.0168(18) 0.0003(16)
C12 0.043(2) 0.041(2) 0.051(2) -0.0054(17) 0.0200(18) -0.0041(17)
C47 0.042(2) 0.035(2) 0.042(2) -0.0016(16) 0.0146(17) -0.0058(16)

loop_
_atom_type_symbol
_atom_type_description
_atom_type_scat_dispersion_real
_atom_type_scat_dispersion_imag
_atom_type_scat_source
C C 0.0033 0.0016 'International Tables Vol C Tables 4.2.6.8 and 6.1.1.4'
H H 0.0000 0.0000 'International Tables Vol C Tables 4.2.6.8 and 6.1.1.4'
N N 0.0061 0.0033 'International Tables Vol C Tables 4.2.6.8 and 6.1.1.4'
O O 0.0106 0.0060 'International Tables Vol C Tables 4.2.6.8 and 6.1.1.4'
Mn Mn 0.3368 0.7283 'International Tables Vol C Tables 4.2.6.8 and 6.1.1.4'

loop_
_geom_angle_atom_site_label_1
_geom_angle_atom_site_label_2
_geom_angle_atom_site_label_3
_geom_angle
_geom_angle_site_symmetry_1
_geom_angle_site_symmetry_3
C18 N4 C16 104.9(3) . .
C18 N4 Mn1 127.4(2) . 4_675
C16 N4 Mn1 127.2(2) . 4_675
C17 C16 N4 110.6(3) . .
C17 C16 H16 124.7 . .
N4 C16 H16 124.7 . .
N4 C18 N5 112.1(3) . .
N4 C18 H18 123.9 . .
N5 C18 H18 123.9 . .
C16 C17 N5 106.0(3) . .
C16 C17 H17 127.0 . .
N5 C17 H17 127.0 . .
C18 N5 C17 106.3(3) . .
C18 N5 C15 126.6(3) . .
C17 N5 C15 127.1(3) . .
C10 C15 C13 119.4(3) . .
C10 C15 N5 120.3(3) . .
C13 C15 N5 120.2(3) . .
C15 C10 C11 120.7(3) . .
C15 C10 H10 119.6 . .
C11 C10 H10 119.6 . .
C14 C13 C15 119.8(3) . .
C14 C13 H13 120.1 . .
C15 C13 H13 120.1 . .
C13 C14 C12 120.5(3) . .
C13 C14 H14 119.7 . .
C12 C14 H14 119.7 . .
C50 N3 C52 104.2(3) . .
C50 N3 Mn2 129.6(2) . 4_476
C52 N3 Mn2 126.0(2) . 4_476
N3 C50 N8 112.2(3) . .
N3 C50 H50 123.9 . .
N8 C50 H50 123.9 . .
C52 C51 N8 106.2(3) . .
C52 C51 H51 126.9 . .
N8 C51 H51 126.9 . .
C50 N8 C51 106.6(3) . .
C50 N8 C44 127.2(3) . .
C51 N8 C44 126.3(3) . .
C45 C44 C48 119.9(3) . .
C45 C44 N8 120.3(3) . .
C48 C44 N8 119.8(3) . .
C44 C45 C49 120.7(3) . .
C44 C45 H45 119.7 . .
C49 C45 H45 119.7 . .
C44 C48 C46 119.9(3) . .
C44 C48 H48 120.0 . .
C46 C48 H48 120.0 . .
C47 C49 C45 119.3(3) . .
C47 C49 H49 120.3 . .
C45 C49 H49 120.3 . .
C48 C46 C47 120.0(3) . .
C48 C46 H46 120.0 . .
C47 C46 H46 120.0 . .
C26 O10 Mn1 99.20(19) . 4_575
O9 C26 O10 122.1(3) . .
O9 C26 C19 120.1(3) . .
O10 C26 C19 117.8(3) . .
C20 C19 C23 119.1(3) . .
C20 C19 C26 120.8(3) . .
C23 C19 C26 119.8(3) . .
C25 C20 C19 120.1(3) . .
C25 C20 H20 119.9 . .
C19 C20 H20 119.9 . .
C34 O6 Mn2 103.08(19) . 4_576
O5 C34 O6 122.6(3) . .
O5 C34 C27 119.2(3) . .
O6 C34 C27 118.1(3) . .
C32 C27 C33 118.9(3) . .
C32 C27 C34 120.5(3) . .
C33 C27 C34 120.3(3) . .
O3 Mn1 O1 117.36(8) . .
O3 Mn1 O10 92.97(8) . 4_576
O1 Mn1 O10 149.63(8) . 4_576
O3 Mn1 N1 88.12(9) . .
O1 Mn1 N1 86.31(9) . .
O10 Mn1 N1 96.56(9) 4_576 .
O3 Mn1 N4 90.35(9) . 4_476
O1 Mn1 N4 87.71(9) . 4_476
O10 Mn1 N4 91.04(9) 4_576 4_476
N1 Mn1 N4 172.32(9) . 4_476
O2 Mn2 O4 119.03(8) . .
O2 Mn2 O6 97.58(8) . 4_575
O4 Mn2 O6 143.28(8) . 4_575
O2 Mn2 N2 86.62(9) . .
O4 Mn2 N2 85.89(9) . .
O6 Mn2 N2 100.00(9) 4_575 .
O2 Mn2 N3 90.86(9) . 4_675
O4 Mn2 N3 88.25(8) . 4_675
O6 Mn2 N3 88.37(8) 4_575 4_675
N2 Mn2 N3 171.51(9) . 4_675
C21 O8 H8A 108.6 . .
C37 N7 C36 105.6(3) . .
C37 N7 C38 126.9(3) . .
C36 N7 C38 127.5(3) . .
C30 O4 Mn2 130.6(2) . .
O8 C21 C23 123.8(3) . .
O8 C21 C22 117.2(3) . .
C23 C21 C22 119.0(3) . .
C24 O2 Mn2 141.2(2) . .
O7 C28 C29 117.4(3) . .
O7 C28 C32 123.2(3) . .
C29 C28 C32 119.2(3) . .
C24 O1 Mn1 130.5(2) . .
C30 O3 Mn1 145.5(2) . .
C37 N2 C35 104.3(3) . .
C37 N2 Mn2 126.5(2) . .
C35 N2 Mn2 129.2(2) . .
C2 N1 C1 104.4(3) . .
C2 N1 Mn1 130.3(2) . .
C1 N1 Mn1 125.3(2) . .
C21 C22 C25 120.5(3) . .
C21 C22 H22 119.7 . .
C25 C22 H22 119.7 . .
C28 C29 C31 120.3(3) . .
C28 C29 H29 119.8 . .
C31 C29 H29 119.8 . .
O3 C30 O4 125.0(3) . .
O3 C30 C31 118.0(3) . .
O4 C30 C31 117.0(3) . .
C21 C23 C19 121.2(3) . .
C21 C23 H23 119.4 . .
C19 C23 H23 119.4 . .
C33 C31 C29 119.9(3) . .
C33 C31 C30 120.8(3) . .
C29 C31 C30 119.1(2) . .
O2 C24 O1 125.5(3) . .
O2 C24 C25 117.9(3) . .
O1 C24 C25 116.6(3) . .
N1 C2 N6 112.6(3) . .
N1 C2 H2 123.7 . .
N6 C2 H2 123.7 . .
C9 C4 C7 118.8(3) . .
C9 C4 H4 120.6 . .
C7 C4 H4 120.6 . .
C43 C38 C39 119.6(3) . .
C43 C38 N7 120.4(3) . .
C39 C38 N7 119.9(3) . .
C20 C25 C22 119.9(3) . .
C20 C25 C24 120.8(3) . .
C22 C25 C24 118.8(3) . .
C2 N6 C3 106.4(3) . .
C2 N6 C6 127.0(3) . .
C3 N6 C6 126.5(3) . .
N2 C37 N7 113.4(3) . .
N2 C37 H37 123.3 . .
N7 C37 H37 123.3 . .
C8 C5 C6 119.8(3) . .
C8 C5 H5 120.1 . .
C6 C5 H5 120.1 . .
C7 C6 C5 119.9(3) . .
C7 C6 N6 120.4(3) . .
C5 C6 N6 119.6(3) . .
C6 C7 C4 120.7(3) . .
C6 C7 H7 119.7 . .
C4 C7 H7 119.7 . .
C35 C36 N7 106.2(3) . .
C35 C36 H36 126.9 . .
N7 C36 H36 126.9 . .
C38 C39 C40 120.1(3) . .
C38 C39 H39 119.9 . .
C40 C39 H39 119.9 . .
C28 O7 H7B 108.5 . .
C47 O11 C41 126.1(3) . .
C28 C32 C27 121.3(3) . .
C28 C32 H32 119.4 . .
C27 C32 H32 119.4 . .
C31 C33 C27 120.3(3) . .
C31 C33 H33 119.9 . .
C27 C33 H33 119.9 . .
C12 O12 C9 126.3(3) . .
C41 C40 C39 120.5(3) . .
C41 C40 H40 119.8 . .
C39 C40 H40 119.8 . .
C51 C52 N3 110.7(3) . .
C51 C52 H52 124.6 . .
N3 C52 H52 124.6 . .
C40 C41 C42 120.1(3) . .
C40 C41 O11 114.0(3) . .
C42 C41 O11 125.6(3) . .
C1 C3 N6 106.0(3) . .
C1 C3 H3 127.0 . .
N6 C3 H3 127.0 . .
C3 C1 N1 110.6(3) . .
C3 C1 H1 124.7 . .
N1 C1 H1 124.7 . .
C41 C42 C43 119.0(3) . .
C41 C42 H42 120.5 . .
C43 C42 H42 120.5 . .
C36 C35 N2 110.6(3) . .
C36 C35 H35 124.7 . .
N2 C35 H35 124.7 . .
C38 C43 C42 120.7(3) . .
C38 C43 H43 119.7 . .
C42 C43 H43 119.7 . .
C12 C11 C10 119.3(3) . .
C12 C11 H11 120.3 . .
C10 C11 H11 120.3 . .
C5 C8 C9 120.0(3) . .
C5 C8 H8 120.0 . .
C9 C8 H8 120.0 . .
C4 C9 C8 120.8(3) . .
C4 C9 O12 126.1(3) . .
C8 C9 O12 113.0(3) . .
C11 C12 C14 120.2(3) . .
C11 C12 O12 126.0(3) . .
C14 C12 O12 113.5(3) . .
O11 C47 C49 125.8(3) . .
O11 C47 C46 113.8(3) . .
C49 C47 C46 120.2(3) . .

loop_
_geom_bond_atom_site_label_1
_geom_bond_atom_site_label_2
_geom_bond_distance
_geom_bond_site_symmetry_2
N4 C18 1.308(4) .
N4 C16 1.361(4) .
N4 Mn1 2.231(3) 4_675
C16 C17 1.343(4) .
C16 H16 0.9300 .
C18 N5 1.345(4) .
C18 H18 0.9300 .
C17 N5 1.368(4) .
C17 H17 0.9300 .
N5 C15 1.431(3) .
C15 C10 1.372(4) .
C15 C13 1.383(4) .
C10 C11 1.386(4) .
C10 H10 0.9300 .
C13 C14 1.371(4) .
C13 H13 0.9300 .
C14 C12 1.375(4) .
C14 H14 0.9300 .
N3 C50 1.312(3) .
N3 C52 1.374(4) .
N3 Mn2 2.246(2) 4_476
C50 N8 1.349(4) .
C50 H50 0.9300 .
C51 C52 1.342(4) .
C51 N8 1.361(4) .
C51 H51 0.9300 .
N8 C44 1.433(3) .
C44 C45 1.371(4) .
C44 C48 1.374(4) .
C45 C49 1.377(4) .
C45 H45 0.9300 .
C48 C46 1.376(4) .
C48 H48 0.9300 .
C49 C47 1.376(4) .
C49 H49 0.9300 .
C46 C47 1.378(4) .
C46 H46 0.9300 .
O9 C26 1.246(3) .
O10 C26 1.258(3) .
O10 Mn1 2.201(2) 4_575
C26 C19 1.507(4) .
C19 C20 1.388(4) .
C19 C23 1.388(4) .
C20 C25 1.383(4) .
C20 H20 0.9300 .
O6 C34 1.255(3) .
O6 Mn2 2.1478(19) 4_576
C34 O5 1.247(3) .
C34 C27 1.504(4) .
C27 C32 1.387(4) .
C27 C33 1.391(4) .
Mn1 O3 2.109(2) .
Mn1 O1 2.128(2) .
Mn1 O10 2.201(2) 4_576
Mn1 N1 2.219(3) .
Mn1 N4 2.231(3) 4_476
Mn2 O2 2.111(2) .
Mn2 O4 2.116(2) .
Mn2 O6 2.1478(19) 4_575
Mn2 N2 2.225(3) .
Mn2 N3 2.246(2) 4_675
O8 C21 1.360(3) .
O8 H8A 0.8500 .
N7 C37 1.340(4) .
N7 C36 1.371(4) .
N7 C38 1.434(3) .
O4 C30 1.259(3) .
C21 C23 1.381(4) .
C21 C22 1.383(4) .
O2 C24 1.257(3) .
C28 O7 1.357(3) .
C28 C29 1.379(4) .
C28 C32 1.383(4) .
O1 C24 1.257(3) .
O3 C30 1.253(3) .
N2 C37 1.305(3) .
N2 C35 1.363(4) .
N1 C2 1.315(3) .
N1 C1 1.371(4) .
C22 C25 1.385(3) .
C22 H22 0.9300 .
C29 C31 1.393(3) .
C29 H29 0.9300 .
C30 C31 1.508(4) .
C23 H23 0.9300 .
C31 C33 1.381(3) .
C24 C25 1.510(4) .
C2 N6 1.340(4) .
C2 H2 0.9300 .
C4 C9 1.369(4) .
C4 C7 1.386(4) .
C4 H4 0.9300 .
C38 C43 1.369(4) .
C38 C39 1.373(4) .
N6 C3 1.372(4) .
N6 C6 1.437(3) .
C37 H37 0.9300 .
C5 C8 1.370(4) .
C5 C6 1.375(4) .
C5 H5 0.9300 .
C6 C7 1.367(4) .
C7 H7 0.9300 .
C36 C35 1.348(4) .
C36 H36 0.9300 .
C39 C40 1.373(4) .
C39 H39 0.9300 .
O7 H7B 0.8500 .
O11 C47 1.372(3) .
O11 C41 1.384(3) .
C32 H32 0.9300 .
C33 H33 0.9300 .
O12 C12 1.377(4) .
O12 C9 1.383(3) .
C40 C41 1.367(4) .
C40 H40 0.9300 .
C52 H52 0.9300 .
C41 C42 1.381(4) .
C3 C1 1.350(4) .
C3 H3 0.9300 .
C1 H1 0.9300 .
C42 C43 1.387(4) .
C42 H42 0.9300 .
C35 H35 0.9300 .
C43 H43 0.9300 .
C11 C12 1.368(4) .
C11 H11 0.9300 .
C8 C9 1.375(4) .
C8 H8 0.9300 .
